data_1550339
loop_
_publ_author_name
'Carey, Monica C.'
'Adelman, Sara L.'
'McCusker, James K.'

_publ_section_title
;
 Insights into the excited state dynamics of Fe(ii) polypyridyl complexes
 from variable-temperature ultrafast spectroscopy
;
_journal_name_full 'Chemical Science'
_journal_paper_doi 10.1039/C8SC04025G
_journal_year 2019
_chemical_absolute_configuration ad
_chemical_formula_moiety 'C30 H22 Fe N6, 2(F6 P), 2(C2 H3 N)'
_chemical_formula_sum 'C34 H28 F12 Fe N8 P2'
_chemical_formula_weight 894.43
_space_group_crystal_system tetragonal
_space_group_IT_number 76
_space_group_name_Hall 'P 4w'
_space_group_name_H-M_alt 'P 41'
_symmetry_space_group_name_Hall 'P 4w'
_symmetry_space_group_name_H-M 'P 41'
_atom_sites_solution_hydrogens geom
_atom_sites_solution_primary dual
_audit_creation_date 2017-11-06
_audit_creation_method
;
Olex2 1.2
(compiled 2017.08.10 svn.r3458 for OlexSys, GUI svn.r5381)
;
_audit_update_record
;
2017-12-12 deposited with the CCDC.
2018-11-30 downloaded from the CCDC.
;
_cell_angle_alpha 90
_cell_angle_beta 90
_cell_angle_gamma 90
_cell_formula_units_Z 8
_cell_length_a 12.3462(2)
_cell_length_b 12.3462(2)
_cell_length_c 48.9067(9)
_cell_measurement_reflns_used 9956
_cell_measurement_temperature 173(2)
_cell_measurement_theta_max 72.15
_cell_measurement_theta_min 4.01
_cell_volume 7454.8(2)
_computing_cell_refinement 'SAINT v8.34A (Bruker, 2013)'
_computing_data_collection 'COSMO (BRUKER, V1.61, 2009)'
_computing_data_reduction 'SAINT v8.34A (Bruker, 2013)'
_computing_molecular_graphics
;
O. V. Dolomanov, L. J. Bourhis, R. J. Gildea, J. A. K. Howard and H. Puschmann,
OLEX2: a complete structure solution, refinement and analysis program.
J. Appl. Cryst. (2009). 42, 339-341.
;
_computing_publication_material
;
O. V. Dolomanov, L. J. Bourhis, R. J. Gildea, J. A. K. Howard and H. Puschmann,
OLEX2: a complete structure solution, refinement and analysis program.
J. Appl. Cryst. (2009). 42, 339-341.
;
_computing_structure_refinement 'SHELXL (Sheldrick, Acta Cryst. A64 2008, 112-122)'
_computing_structure_solution 'SHELXS (Sheldrick, Acta Cryst. A64 2008, 112-122)'
_diffrn_ambient_temperature 173(2)
_diffrn_detector_area_resol_mean 8.4
_diffrn_measured_fraction_theta_full 0.996
_diffrn_measured_fraction_theta_max 0.991
_diffrn_measurement_device_type 'Bruker APEX-II CCD'
_diffrn_measurement_method '\w and \f'
_diffrn_radiation_monochromator graphite
_diffrn_radiation_type CuK\a
_diffrn_radiation_wavelength 1.54178
_diffrn_reflns_av_R_equivalents 0.0446
_diffrn_reflns_av_unetI/netI 0.0912
_diffrn_reflns_Laue_measured_fraction_full 0.996
_diffrn_reflns_Laue_measured_fraction_max 0.991
_diffrn_reflns_limit_h_max 15
_diffrn_reflns_limit_h_min -7
_diffrn_reflns_limit_k_max 15
_diffrn_reflns_limit_k_min -10
_diffrn_reflns_limit_l_max 60
_diffrn_reflns_limit_l_min -45
_diffrn_reflns_number 26729
_diffrn_reflns_point_group_measured_fraction_full 0.826
_diffrn_reflns_point_group_measured_fraction_max 0.811
_diffrn_reflns_theta_full 67.679
_diffrn_reflns_theta_max 72.144
_diffrn_reflns_theta_min 3.615
_diffrn_source 'sealed tube'
_diffrn_standards_number 0
_exptl_absorpt_coefficient_mu 4.957
_exptl_absorpt_correction_T_max 0.7536
_exptl_absorpt_correction_T_min 0.6018
_exptl_absorpt_correction_type multi-scan
_exptl_absorpt_process_details
'SADABS-2012/1 (Bruker,2012) was used for absorption correction. wR2(int) was 0.0986 before and 0.0747 after correction. The Ratio of minimum to maximum transmission is 0.7986. The \l/2 correction factor is 0.0015.'
_exptl_crystal_colour red
_exptl_crystal_colour_primary red
_exptl_crystal_density_diffrn 1.594
_exptl_crystal_description plate
_exptl_crystal_F_000 3616
_exptl_crystal_size_max 0.216
_exptl_crystal_size_mid 0.193
_exptl_crystal_size_min 0.159
_refine_diff_density_max 0.518
_refine_diff_density_min -0.379
_refine_diff_density_rms 0.061
_refine_ls_abs_structure_details
;
 Flack x determined using 3167 quotients [(I+)-(I-)]/[(I+)+(I-)]
 (Parsons, Flack and Wagner, Acta Cryst. B69 (2013) 249-259).
;
_refine_ls_abs_structure_Flack 0.016(4)
_refine_ls_extinction_method none
_refine_ls_goodness_of_fit_ref 0.979
_refine_ls_hydrogen_treatment constr
_refine_ls_matrix_type full
_refine_ls_number_parameters 1031
_refine_ls_number_reflns 11934
_refine_ls_number_restraints 1
_refine_ls_restrained_S_all 0.979
_refine_ls_R_factor_all 0.0607
_refine_ls_R_factor_gt 0.0487
_refine_ls_shift/su_max 0.001
_refine_ls_shift/su_mean 0.000
_refine_ls_structure_factor_coef Fsqd
_refine_ls_weighting_details 'w=1/[\s^2^(Fo^2^)+(0.0369P)^2^] where P=(Fo^2^+2Fc^2^)/3'
_refine_ls_weighting_scheme calc
_refine_ls_wR_factor_gt 0.1081
_refine_ls_wR_factor_ref 0.1141
_reflns_Friedel_coverage 0.617
_reflns_Friedel_fraction_full 0.653
_reflns_Friedel_fraction_max 0.627
_reflns_number_gt 9923
_reflns_number_total 11934
_reflns_threshold_expression 'I > 2\s(I)'
_cod_data_source_file c8sc04025g2.cif
_cod_data_source_block sla_terpy_1
_cod_original_cell_volume 7454.8(3)
_cod_database_code 1550339
_shelxl_version_number 2014/6
_shelx_space_group_comment
;
The symmetry employed for this shelxl refinement is uniquely defined
by the following loop, which should always be used as a source of
symmetry information in preference to the above space-group names.
They are only intended as comments.
;
_shelx_estimated_absorpt_t_max 0.506
_shelx_estimated_absorpt_t_min 0.414
_olex2_refinement_description
;
1. Fixed Uiso
 At 1.2 times of:
  All C(H) groups
 At 1.5 times of:
  All C(H,H,H) groups
2.a Aromatic/amide H refined with riding coordinates:
 C00M(H00M), C00S(H00S), C00Y(H00Y), C00Z(H00Z), C017(H017), C01A(H01A),
 C01B(H01B), C01C(H01C), C01D(H01D), C01E(H01E), C01H(H01H), C01I(H01I),
 C01J(H01J), C01K(H01K), C01L(H01L), C01M(H01M), C01O(H01O), C01Q(H01Q),
 C01R(H01R), C01T(H01T), C01V(H01V), C01X(H01X), C01Y(H01Y), C01Z(H01Z),
 C020(H020), C021(H021), C023(H023), C025(H025), C026(H026), C027(H027),
 C028(H028), C029(H029), C02A(H02A), C02B(H02B), C02G(H02G), C02H(H02H),
 C02J(H02J), C02K(H02K), C02N(H02N), C02Q(H02Q), C02R(H02R), C02U(H02U),
 C02W(H02W), C030(H030)
2.b Idealised Me refined as rotating group:
 C02T(H02C,H02D,H02E), C02X(H02F,H02I,H02L), C032(H03A,H03B,H03C), C1(H1A,H1B,
 H1C)
;
_olex2_diffrn_ambient_temperature_device 'Oxford Cryosystems'
_olex2_exptl_crystal_mounting_method 'The crystal was mounted on a nylon loop with paratone oil'
_olex2_submission_original_sample_id SLA_terpy
_olex2_submission_special_instructions 'No special instructions were received'

loop_
_space_group_symop_operation_xyz
'x, y, z'
'-x, -y, z+1/2'
'-y, x, z+1/4'
'y, -x, z+3/4'

loop_
_atom_site_label
_atom_site_type_symbol
_atom_site_fract_x
_atom_site_fract_y
_atom_site_fract_z
_atom_site_U_iso_or_equiv
_atom_site_adp_type
_atom_site_occupancy
_atom_site_site_symmetry_order
_atom_site_calc_flag
_atom_site_refinement_flags_posn
Fe01 Fe 0.43162(6) -0.06740(6) 0.54763(2) 0.01831(17) Uani 1 1 d .
Fe02 Fe -0.07628(6) 0.41969(6) 0.52601(2) 0.02087(19) Uani 1 1 d .
P003 P 0.64875(14) 0.67465(16) 0.39287(4) 0.0404(4) Uani 1 1 d .
P004 P 0.80995(17) -0.23477(19) 0.62093(4) 0.0509(5) Uani 1 1 d .
P005 P 0.09282(19) -0.21031(19) 0.45492(4) 0.0540(5) Uani 1 1 d .
P006 P 0.23185(17) 0.30462(19) 0.42304(4) 0.0558(5) Uani 1 1 d .
N007 N 0.4226(3) -0.0358(3) 0.58520(9) 0.0207(9) Uani 1 1 d .
N008 N 0.5782(3) -0.0066(3) 0.55297(10) 0.0222(9) Uani 1 1 d .
F009 F 0.7318(4) 0.5761(4) 0.39006(9) 0.0612(12) Uani 1 1 d .
N00A N -0.0192(3) 0.2715(3) 0.52058(10) 0.0247(10) Uani 1 1 d .
N00B N -0.1381(4) 0.5658(3) 0.51908(10) 0.0234(9) Uani 1 1 d .
N00C N 0.3750(3) 0.0697(3) 0.53259(10) 0.0240(10) Uani 1 1 d .
N00D N 0.4434(3) -0.1003(4) 0.51023(9) 0.0233(9) Uani 1 1 d .
N00E N -0.0978(3) 0.4083(4) 0.48796(9) 0.0233(9) Uani 1 1 d .
N00F N -0.0559(4) 0.4306(4) 0.56422(11) 0.0296(11) Uani 1 1 d .
F00G F 0.3147(4) 0.3493(4) 0.44472(10) 0.0648(13) Uani 1 1 d .
N00H N 0.4912(3) -0.2150(3) 0.55068(10) 0.0252(10) Uani 1 1 d .
N00I N 0.0717(3) 0.4807(4) 0.52618(12) 0.0321(12) Uani 1 1 d .
F00J F 0.5656(4) 0.7728(4) 0.39578(10) 0.0747(16) Uani 1 1 d .
F00K F 0.1595(4) 0.4125(5) 0.42656(11) 0.0765(16) Uani 1 1 d .
N00L N 0.2823(3) -0.1191(3) 0.55474(9) 0.0220(9) Uani 1 1 d .
C00M C 0.4108(5) 0.0123(5) 0.63975(13) 0.0374(14) Uani 1 1 d .
H00M H 0.4062 0.0296 0.6586 0.045 Uiso 1 1 calc R
F00N F 0.3058(5) 0.1981(5) 0.42000(11) 0.0799(16) Uani 1 1 d .
C00O C -0.0248(4) 0.2344(4) 0.49421(12) 0.0274(12) Uani 1 1 d .
C00P C 0.6023(4) 0.0171(4) 0.57961(12) 0.0245(11) Uani 1 1 d .
F00Q F 0.1669(4) 0.2474(5) 0.44696(12) 0.0851(19) Uani 1 1 d .
F00R F 0.1438(5) -0.2043(5) 0.42575(10) 0.0857(18) Uani 1 1 d .
C00S C 0.0227(4) 0.2062(5) 0.53927(13) 0.0271(12) Uani 1 1 d .
H00S H 0.0288 0.2320 0.5575 0.033 Uiso 1 1 calc R
F00T F 0.2972(5) 0.3592(5) 0.39861(10) 0.0863(18) Uani 1 1 d .
C00U C 0.2481(4) -0.1036(4) 0.58080(11) 0.0255(11) Uani 1 1 d .
C00V C -0.0704(4) 0.3149(4) 0.47497(12) 0.0270(11) Uani 1 1 d .
N00W N -0.2172(4) 0.3607(3) 0.53822(10) 0.0250(10) Uani 1 1 d .
C00X C 0.5129(4) -0.2634(4) 0.52630(13) 0.0266(11) Uani 1 1 d .
C00Y C 0.0579(5) 0.1026(5) 0.53358(14) 0.0343(14) Uani 1 1 d .
H00Y H 0.0857 0.0574 0.5476 0.041 Uiso 1 1 calc R
C00Z C 0.5063(5) 0.0289(5) 0.62580(12) 0.0331(13) Uani 1 1 d .
H00Z H 0.5681 0.0570 0.6349 0.040 Uiso 1 1 calc R
F010 F 0.6742(5) 0.7071(6) 0.36255(12) 0.102(2) Uani 1 1 d .
C011 C -0.1397(4) 0.4930(4) 0.47403(12) 0.0260(11) Uani 1 1 d .
F012 F 0.6235(6) 0.6427(6) 0.42325(11) 0.120(3) Uani 1 1 d .
C013 C 0.3293(4) -0.0547(4) 0.59872(11) 0.0250(11) Uani 1 1 d .
C014 C 0.3739(5) 0.0733(5) 0.50466(12) 0.0285(12) Uani 1 1 d .
C015 C -0.1604(4) 0.5849(4) 0.49202(12) 0.0270(11) Uani 1 1 d .
C016 C 0.4852(4) -0.1967(5) 0.50259(12) 0.0273(12) Uani 1 1 d .
C017 C 0.6554(4) 0.0085(4) 0.53396(13) 0.0285(12) Uani 1 1 d .
H017 H 0.6387 -0.0057 0.5153 0.034 Uiso 1 1 calc R
C018 C 0.5107(4) 0.0038(4) 0.59807(12) 0.0254(11) Uani 1 1 d .
C019 C 0.4131(4) -0.0256(5) 0.49138(12) 0.0293(12) Uani 1 1 d .
C01A C 0.3380(5) 0.1656(6) 0.49071(15) 0.0430(16) Uani 1 1 d .
H01A H 0.3375 0.1673 0.4713 0.052 Uiso 1 1 calc R
C01B C 0.7842(5) 0.0634(5) 0.56745(15) 0.0373(15) Uani 1 1 d .
H01B H 0.8556 0.0847 0.5723 0.045 Uiso 1 1 calc R
C01C C -0.0883(5) 0.3038(5) 0.44717(13) 0.0359(14) Uani 1 1 d .
H01C H -0.0712 0.2380 0.4381 0.043 Uiso 1 1 calc R
C01D C 0.3212(5) -0.0297(5) 0.62624(13) 0.0342(13) Uani 1 1 d .
H01D H 0.2552 -0.0412 0.6358 0.041 Uiso 1 1 calc R
C01E C -0.1521(4) 0.6459(5) 0.53679(13) 0.0276(12) Uani 1 1 d .
H01E H -0.1357 0.6329 0.5555 0.033 Uiso 1 1 calc R
C01F C -0.1365(5) 0.3995(5) 0.58105(12) 0.0350(14) Uani 1 1 d .
C01G C 0.0378(5) 0.4680(5) 0.57416(15) 0.0399(16) Uani 1 1 d .
C01H C 0.0109(5) 0.1329(5) 0.48708(13) 0.0337(13) Uani 1 1 d .
H01H H 0.0072 0.1094 0.4686 0.040 Uiso 1 1 calc R
C01I C 0.3395(4) 0.1558(4) 0.54659(13) 0.0274(11) Uani 1 1 d .
H01I H 0.3386 0.1528 0.5660 0.033 Uiso 1 1 calc R
C01J C 0.2146(4) -0.1643(4) 0.53697(12) 0.0269(12) Uani 1 1 d .
H01J H 0.2384 -0.1739 0.5187 0.032 Uiso 1 1 calc R
C01K C -0.2130(5) 0.7674(5) 0.50198(14) 0.0349(14) Uani 1 1 d .
H01K H -0.2380 0.8365 0.4962 0.042 Uiso 1 1 calc R
C01L C -0.1994(5) 0.6855(5) 0.48368(13) 0.0341(13) Uani 1 1 d .
H01L H -0.2166 0.6971 0.4650 0.041 Uiso 1 1 calc R
C01M C 0.7056(5) 0.0515(5) 0.58761(14) 0.0338(13) Uani 1 1 d .
H01M H 0.7215 0.0663 0.6062 0.041 Uiso 1 1 calc R
F01N F 0.6852(5) -0.2215(9) 0.62128(13) 0.152(4) Uani 1 1 d .
C01O C 0.3041(5) 0.2489(5) 0.53368(16) 0.0412(16) Uani 1 1 d .
H01O H 0.2804 0.3094 0.5441 0.049 Uiso 1 1 calc R
F01P F 0.1466(6) 0.2601(5) 0.40170(14) 0.118(3) Uani 1 1 d .
C01Q C 0.5128(5) -0.2695(5) 0.57377(13) 0.0323(13) Uani 1 1 d .
H01Q H 0.4983 -0.2354 0.5908 0.039 Uiso 1 1 calc R
C01R C -0.2975(4) 0.3224(4) 0.52280(14) 0.0317(13) Uani 1 1 d .
H01R H -0.2879 0.3203 0.5035 0.038 Uiso 1 1 calc R
C01S C 0.1132(5) 0.4963(5) 0.55167(17) 0.0428(18) Uani 1 1 d .
C01T C -0.1316(5) 0.3905(5) 0.43288(13) 0.0360(14) Uani 1 1 d .
H01T H -0.1436 0.3842 0.4138 0.043 Uiso 1 1 calc R
F01U F 0.5572(4) 0.5985(6) 0.38227(16) 0.117(3) Uani 1 1 d .
C01V C 0.5570(5) -0.3669(5) 0.52507(15) 0.0378(15) Uani 1 1 d .
H01V H 0.5726 -0.3994 0.5079 0.045 Uiso 1 1 calc R
F01W F 0.8105(6) -0.1870(7) 0.59136(12) 0.125(3) Uani 1 1 d .
C01X C 0.1460(5) -0.1358(5) 0.58907(12) 0.0325(13) Uani 1 1 d .
H01X H 0.1237 -0.1258 0.6075 0.039 Uiso 1 1 calc R
C01Y C -0.1895(5) 0.7475(4) 0.52940(14) 0.0326(13) Uani 1 1 d .
H01Y H -0.1989 0.8026 0.5427 0.039 Uiso 1 1 calc R
C01Z C 0.4972(6) -0.2232(6) 0.47533(13) 0.0398(15) Uani 1 1 d .
H01Z H 0.5267 -0.2910 0.4700 0.048 Uiso 1 1 calc R
C020 C 0.0761(5) -0.1830(5) 0.57022(14) 0.0378(15) Uani 1 1 d .
H020 H 0.0053 -0.2046 0.5755 0.045 Uiso 1 1 calc R
C021 C 0.1109(5) -0.1981(5) 0.54372(13) 0.0341(14) Uani 1 1 d .
H021 H 0.0651 -0.2308 0.5305 0.041 Uiso 1 1 calc R
F022 F 0.0400(5) -0.2171(7) 0.48442(12) 0.120(3) Uani 1 1 d .
C023 C 0.4226(6) -0.0477(6) 0.46387(14) 0.0416(16) Uani 1 1 d .
H023 H 0.4006 0.0042 0.4506 0.050 Uiso 1 1 calc R
C024 C -0.2307(5) 0.3596(4) 0.56621(13) 0.0294(12) Uani 1 1 d .
C025 C 0.7581(5) 0.0441(5) 0.54060(14) 0.0332(13) Uani 1 1 d .
H025 H 0.8105 0.0552 0.5266 0.040 Uiso 1 1 calc R
C026 C 0.1335(5) 0.5047(5) 0.50471(18) 0.0458(18) Uani 1 1 d .
H026 H 0.1052 0.4937 0.4869 0.055 Uiso 1 1 calc R
C027 C 0.4645(6) -0.1465(6) 0.45587(14) 0.0472(17) Uani 1 1 d .
H027 H 0.4712 -0.1626 0.4370 0.057 Uiso 1 1 calc R
C028 C -0.3257(5) 0.3247(5) 0.57814(14) 0.0382(15) Uani 1 1 d .
H028 H -0.3341 0.3255 0.5974 0.046 Uiso 1 1 calc R
C029 C -0.3945(5) 0.2857(5) 0.53363(16) 0.0417(16) Uani 1 1 d .
H029 H -0.4499 0.2593 0.5219 0.050 Uiso 1 1 calc R
C02A C -0.1574(5) 0.4862(5) 0.44611(13) 0.0342(13) Uani 1 1 d .
H02A H -0.1866 0.5458 0.4363 0.041 Uiso 1 1 calc R
C02B C 0.3038(6) 0.2528(6) 0.50535(16) 0.0467(17) Uani 1 1 d .
H02B H 0.2797 0.3162 0.4962 0.056 Uiso 1 1 calc R
F02C F 0.9351(5) -0.2518(10) 0.62054(14) 0.156(4) Uani 1 1 d .
N02D N 0.5540(9) 0.4585(8) 0.47427(17) 0.099(3) Uani 1 1 d .
F02E F 0.8100(5) -0.2777(8) 0.65048(12) 0.136(4) Uani 1 1 d .
F02F F -0.0194(6) -0.2062(11) 0.44116(15) 0.175(5) Uani 1 1 d .
C02G C 0.0518(5) 0.0660(5) 0.50680(15) 0.0390(15) Uani 1 1 d .
H02G H 0.0758 -0.0048 0.5022 0.047 Uiso 1 1 calc R
C02H C -0.1235(7) 0.4068(7) 0.60933(16) 0.057(2) Uani 1 1 d .
H02H H -0.1799 0.3856 0.6214 0.068 Uiso 1 1 calc R
F02I F 0.1064(11) -0.0870(6) 0.45694(16) 0.195(6) Uani 1 1 d .
C02J C 0.5555(5) -0.3738(5) 0.57388(16) 0.0403(16) Uani 1 1 d .
H02J H 0.5689 -0.4107 0.5906 0.048 Uiso 1 1 calc R
C02K C -0.4099(5) 0.2877(5) 0.56106(17) 0.0445(18) Uani 1 1 d .
H02K H -0.4767 0.2644 0.5687 0.053 Uiso 1 1 calc R
N02L N 0.7065(11) 1.1022(9) 0.47225(18) 0.112(4) Uani 1 1 d .
C02M C 0.5595(7) 0.4162(7) 0.4541(2) 0.062(2) Uani 1 1 d .
C02N C 0.0537(8) 0.4766(7) 0.6021(2) 0.067(3) Uani 1 1 d .
H02N H 0.1199 0.5039 0.6092 0.081 Uiso 1 1 calc R
F02O F 0.0876(9) -0.3350(6) 0.45320(14) 0.154(4) Uani 1 1 d .
C02P C 0.7283(9) 1.0440(9) 0.4562(2) 0.075(3) Uani 1 1 d .
C02Q C 0.5778(5) -0.4219(5) 0.54911(17) 0.0431(16) Uani 1 1 d .
H02Q H 0.6075 -0.4929 0.5486 0.052 Uiso 1 1 calc R
C02R C 0.2799(6) 0.5580(6) 0.5334(3) 0.074(3) Uani 1 1 d .
H02R H 0.3521 0.5828 0.5358 0.088 Uiso 1 1 calc R
F02S F 0.7436(5) 0.7473(6) 0.40320(19) 0.140(4) Uani 1 1 d .
C02T C 0.5672(7) 0.3627(8) 0.4284(2) 0.074(3) Uani 1 1 d .
H02C H 0.4999 0.3735 0.4181 0.111 Uiso 1 1 calc GR
H02D H 0.5788 0.2851 0.4314 0.111 Uiso 1 1 calc GR
H02E H 0.6281 0.3927 0.4180 0.111 Uiso 1 1 calc GR
C02U C -0.0274(9) 0.4451(8) 0.61915(18) 0.071(3) Uani 1 1 d .
H02U H -0.0169 0.4500 0.6384 0.085 Uiso 1 1 calc R
F02V F 0.2042(6) -0.2211(9) 0.46937(16) 0.152(4) Uani 1 1 d .
C02W C 0.2175(6) 0.5349(5) 0.5554(2) 0.068(3) Uani 1 1 d .
H02W H 0.2451 0.5450 0.5734 0.082 Uiso 1 1 calc R
C02X C 0.7514(11) 0.9669(9) 0.4350(2) 0.096(4) Uani 1 1 d .
H02F H 0.6966 0.9728 0.4206 0.145 Uiso 1 1 calc GR
H02I H 0.7501 0.8936 0.4427 0.145 Uiso 1 1 calc GR
H02L H 0.8232 0.9816 0.4273 0.145 Uiso 1 1 calc GR
F02Y F 0.8186(10) -0.1218(7) 0.6333(2) 0.197(5) Uani 1 1 d .
F02Z F 0.8030(11) -0.3456(7) 0.6073(2) 0.198(6) Uani 1 1 d .
C030 C 0.2374(6) 0.5451(6) 0.5074(2) 0.064(3) Uani 1 1 d .
H030 H 0.2788 0.5637 0.4918 0.076 Uiso 1 1 calc R
C031 C 0.3110(8) 0.6321(10) 0.3743(3) 0.092(4) Uani 1 1 d .
C032 C 0.3195(8) 0.6274(11) 0.4031(2) 0.097(4) Uani 1 1 d .
H03A H 0.3959 0.6221 0.4083 0.145 Uiso 1 1 calc GR
H03B H 0.2803 0.5637 0.4099 0.145 Uiso 1 1 calc GR
H03C H 0.2880 0.6930 0.4111 0.145 Uiso 1 1 calc GR
C033 C 0.1201(12) -0.0313(17) 0.3705(4) 0.128(7) Uani 1 1 d .
N034 N 0.3032(11) 0.6362(12) 0.3514(3) 0.149(6) Uani 1 1 d .
C1 C 0.0767(14) 0.0133(11) 0.3953(4) 0.144(7) Uani 1 1 d .
H1A H 0.0367 0.0798 0.3911 0.216 Uiso 1 1 calc GR
H1B H 0.1360 0.0298 0.4079 0.216 Uiso 1 1 calc GR
H1C H 0.0276 -0.0393 0.4038 0.216 Uiso 1 1 calc GR
N2 N 0.1431(12) -0.0755(18) 0.3504(3) 0.193(9) Uani 1 1 d .

loop_
_atom_site_aniso_label
_atom_site_aniso_U_11
_atom_site_aniso_U_22
_atom_site_aniso_U_33
_atom_site_aniso_U_23
_atom_site_aniso_U_13
_atom_site_aniso_U_12
Fe01 0.0199(4) 0.0189(4) 0.0162(4) -0.0009(3) 0.0007(3) 0.0012(3)
Fe02 0.0207(4) 0.0201(4) 0.0218(4) -0.0004(3) -0.0015(3) 0.0002(3)
P003 0.0378(8) 0.0533(10) 0.0301(8) 0.0078(8) -0.0001(7) 0.0117(7)
P004 0.0486(10) 0.0738(13) 0.0303(9) 0.0005(9) 0.0108(8) 0.0049(9)
P005 0.0633(12) 0.0686(13) 0.0302(9) -0.0147(9) 0.0028(9) -0.0098(10)
P006 0.0526(11) 0.0749(14) 0.0397(10) 0.0222(10) -0.0123(9) -0.0001(10)
N007 0.027(2) 0.018(2) 0.017(2) 0.0021(18) 0.0001(18) 0.0021(17)
N008 0.023(2) 0.0189(19) 0.025(2) 0.0008(18) -0.0020(19) 0.0001(16)
F009 0.071(3) 0.067(3) 0.046(2) 0.001(2) 0.001(2) 0.032(2)
N00A 0.022(2) 0.019(2) 0.033(3) 0.001(2) 0.003(2) 0.0043(16)
N00B 0.023(2) 0.020(2) 0.027(2) 0.0029(19) -0.0011(19) 0.0002(17)
N00C 0.021(2) 0.021(2) 0.029(3) 0.0058(19) -0.0014(19) 0.0009(17)
N00D 0.021(2) 0.031(2) 0.018(2) -0.006(2) 0.0037(18) -0.0039(17)
N00E 0.020(2) 0.030(2) 0.020(2) 0.0014(19) 0.0010(19) -0.0025(17)
N00F 0.040(3) 0.021(2) 0.027(3) -0.001(2) -0.008(2) 0.0057(19)
F00G 0.056(3) 0.090(4) 0.048(3) 0.007(3) -0.008(2) 0.003(2)
N00H 0.022(2) 0.021(2) 0.033(3) -0.002(2) -0.001(2) 0.0004(16)
N00I 0.019(2) 0.019(2) 0.059(3) 0.005(2) -0.004(2) -0.0009(17)
F00J 0.082(3) 0.083(3) 0.059(3) 0.026(3) 0.014(3) 0.050(3)
F00K 0.079(3) 0.084(4) 0.067(3) 0.019(3) -0.016(3) 0.020(3)
N00L 0.022(2) 0.022(2) 0.023(2) 0.0036(18) 0.0004(18) 0.0009(16)
C00M 0.053(4) 0.038(3) 0.022(3) -0.010(3) -0.004(3) 0.005(3)
F00N 0.109(4) 0.080(4) 0.051(3) 0.004(3) 0.000(3) 0.020(3)
C00O 0.024(2) 0.031(3) 0.028(3) -0.001(2) 0.007(2) -0.001(2)
C00P 0.026(3) 0.021(2) 0.026(3) 0.002(2) -0.003(2) 0.002(2)
F00Q 0.045(3) 0.127(5) 0.084(4) 0.059(4) -0.001(3) 0.002(3)
F00R 0.121(5) 0.091(4) 0.046(3) -0.009(3) 0.031(3) 0.004(4)
C00S 0.021(2) 0.031(3) 0.030(3) -0.001(2) 0.000(2) -0.002(2)
F00T 0.122(5) 0.095(4) 0.042(3) 0.022(3) 0.025(3) 0.001(4)
C00U 0.029(3) 0.023(2) 0.024(3) 0.002(2) 0.003(2) 0.004(2)
C00V 0.025(3) 0.028(3) 0.028(3) -0.003(2) 0.006(2) -0.002(2)
N00W 0.028(2) 0.019(2) 0.028(2) 0.0020(19) 0.004(2) 0.0006(17)
C00X 0.020(2) 0.022(2) 0.037(3) -0.009(2) 0.008(2) -0.0015(19)
C00Y 0.031(3) 0.027(3) 0.044(4) 0.009(3) 0.000(3) 0.005(2)
C00Z 0.043(3) 0.030(3) 0.027(3) -0.005(2) -0.004(3) -0.002(2)
F010 0.125(5) 0.118(5) 0.063(4) 0.046(4) 0.042(4) 0.054(4)
C011 0.023(3) 0.032(3) 0.024(3) 0.003(2) 0.002(2) 0.000(2)
F012 0.168(7) 0.152(6) 0.039(3) 0.041(4) 0.038(4) 0.098(5)
C013 0.028(3) 0.024(2) 0.023(3) 0.005(2) 0.003(2) 0.004(2)
C014 0.031(3) 0.031(3) 0.024(3) 0.005(2) -0.003(2) 0.004(2)
C015 0.024(3) 0.031(3) 0.027(3) 0.006(2) 0.000(2) 0.002(2)
C016 0.023(2) 0.031(3) 0.027(3) -0.010(2) 0.005(2) -0.006(2)
C017 0.024(3) 0.025(3) 0.037(3) -0.001(2) 0.003(2) 0.000(2)
C018 0.032(3) 0.022(2) 0.022(3) -0.001(2) -0.008(2) 0.002(2)
C019 0.027(3) 0.036(3) 0.025(3) 0.001(2) 0.001(2) -0.001(2)
C01A 0.046(4) 0.051(4) 0.032(3) 0.008(3) -0.006(3) 0.006(3)
C01B 0.026(3) 0.032(3) 0.053(4) 0.002(3) -0.006(3) 0.000(2)
C01C 0.031(3) 0.038(3) 0.038(3) -0.007(3) 0.007(3) -0.001(2)
C01D 0.039(3) 0.035(3) 0.029(3) 0.002(3) 0.007(3) 0.004(3)
C01E 0.022(2) 0.030(3) 0.031(3) -0.001(2) -0.005(2) -0.002(2)
C01F 0.047(4) 0.036(3) 0.022(3) -0.003(3) 0.002(3) 0.013(3)
C01G 0.044(4) 0.028(3) 0.048(4) -0.012(3) -0.023(3) 0.008(3)
C01H 0.038(3) 0.030(3) 0.033(3) -0.007(3) 0.003(3) 0.001(2)
C01I 0.028(3) 0.024(2) 0.030(3) -0.004(2) 0.000(2) -0.002(2)
C01J 0.026(3) 0.028(3) 0.027(3) -0.002(2) 0.001(2) 0.000(2)
C01K 0.037(3) 0.027(3) 0.041(4) 0.006(3) 0.004(3) 0.007(2)
C01L 0.035(3) 0.032(3) 0.035(3) 0.005(3) -0.001(3) 0.001(2)
C01M 0.030(3) 0.035(3) 0.036(3) 0.002(3) -0.011(3) -0.006(2)
F01N 0.050(3) 0.348(13) 0.057(4) -0.038(6) 0.001(3) 0.029(5)
C01O 0.040(3) 0.032(3) 0.052(4) 0.001(3) -0.006(3) 0.009(3)
F01P 0.157(6) 0.086(4) 0.112(5) 0.031(4) -0.099(5) -0.025(4)
C01Q 0.031(3) 0.029(3) 0.037(3) 0.004(3) -0.001(3) -0.002(2)
C01R 0.025(3) 0.028(3) 0.042(4) -0.006(3) -0.003(3) 0.000(2)
C01S 0.031(3) 0.025(3) 0.072(5) -0.003(3) -0.021(3) 0.003(2)
C01T 0.034(3) 0.050(4) 0.024(3) -0.003(3) 0.002(3) -0.003(3)
F01U 0.047(3) 0.142(6) 0.162(8) -0.059(6) 0.011(4) -0.013(3)
C01V 0.028(3) 0.031(3) 0.054(4) -0.013(3) 0.009(3) -0.005(2)
F01W 0.122(5) 0.195(8) 0.056(4) 0.051(5) 0.029(4) 0.068(5)
C01X 0.031(3) 0.041(3) 0.026(3) -0.001(3) 0.005(2) 0.000(2)
C01Y 0.033(3) 0.022(3) 0.043(4) -0.001(3) 0.005(3) -0.001(2)
C01Z 0.045(4) 0.043(3) 0.032(3) -0.018(3) 0.009(3) -0.002(3)
C020 0.027(3) 0.048(4) 0.039(4) 0.011(3) 0.007(3) -0.004(3)
C021 0.031(3) 0.036(3) 0.035(4) -0.001(3) -0.007(3) -0.006(2)
F022 0.093(5) 0.221(9) 0.045(3) -0.027(4) 0.021(3) -0.041(5)
C023 0.047(4) 0.057(4) 0.021(3) 0.000(3) -0.002(3) -0.001(3)
C024 0.036(3) 0.023(3) 0.030(3) 0.007(2) 0.006(3) 0.008(2)
C025 0.026(3) 0.035(3) 0.038(3) -0.003(3) 0.006(3) -0.004(2)
C026 0.028(3) 0.031(3) 0.079(5) 0.010(3) 0.008(4) 0.000(2)
C027 0.056(4) 0.063(5) 0.023(3) -0.015(3) 0.004(3) -0.008(3)
C028 0.047(4) 0.029(3) 0.039(4) 0.010(3) 0.016(3) 0.010(3)
C029 0.030(3) 0.033(3) 0.061(5) -0.005(3) 0.003(3) -0.001(3)
C02A 0.032(3) 0.042(3) 0.028(3) 0.007(3) -0.002(3) 0.006(2)
C02B 0.051(4) 0.042(4) 0.047(4) 0.017(3) -0.004(3) 0.015(3)
F02C 0.055(4) 0.336(13) 0.076(4) 0.054(6) 0.028(3) 0.035(6)
N02D 0.149(10) 0.091(7) 0.058(5) -0.028(5) -0.013(6) 0.000(6)
F02E 0.075(4) 0.275(11) 0.059(4) 0.073(5) 0.012(3) -0.004(5)
F02F 0.074(5) 0.378(16) 0.073(5) 0.029(7) -0.001(4) 0.026(7)
C02G 0.042(3) 0.027(3) 0.048(4) -0.002(3) 0.013(3) 0.006(2)
C02H 0.078(6) 0.064(5) 0.029(4) -0.010(4) -0.006(4) 0.019(4)
F02I 0.423(18) 0.077(5) 0.086(5) -0.045(4) 0.058(8) -0.004(8)
C02J 0.035(3) 0.029(3) 0.058(4) 0.012(3) -0.006(3) 0.001(2)
C02K 0.032(3) 0.034(3) 0.068(5) 0.010(3) 0.021(3) -0.004(3)
N02L 0.177(12) 0.109(8) 0.049(5) -0.016(5) 0.019(6) -0.041(8)
C02M 0.058(5) 0.064(5) 0.064(5) -0.014(5) -0.007(4) 0.006(4)
C02N 0.069(6) 0.063(5) 0.069(6) -0.021(5) -0.043(5) 0.007(4)
F02O 0.325(13) 0.077(4) 0.061(4) 0.008(3) -0.027(6) -0.049(6)
C02P 0.097(8) 0.081(7) 0.045(5) 0.017(5) -0.003(5) -0.034(6)
C02Q 0.036(3) 0.021(3) 0.072(5) 0.003(3) -0.001(3) 0.005(2)
C02R 0.028(4) 0.042(4) 0.151(11) 0.004(5) -0.015(5) -0.006(3)
F02S 0.063(3) 0.126(6) 0.231(10) -0.107(7) -0.001(5) -0.005(4)
C02T 0.050(4) 0.092(7) 0.080(7) -0.051(6) 0.009(5) -0.005(4)
C02U 0.096(7) 0.085(7) 0.033(4) -0.018(4) -0.022(5) 0.022(6)
F02V 0.088(5) 0.281(12) 0.086(5) 0.018(6) -0.013(4) -0.054(7)
C02W 0.037(4) 0.033(3) 0.135(9) -0.005(5) -0.031(5) -0.003(3)
C02X 0.134(11) 0.076(7) 0.080(8) 0.016(6) 0.007(7) 0.013(7)
F02Y 0.292(15) 0.098(6) 0.200(11) -0.036(7) -0.101(10) -0.040(7)
F02Z 0.317(16) 0.099(6) 0.177(10) -0.026(7) -0.071(10) 0.066(8)
C030 0.030(3) 0.041(4) 0.119(8) 0.027(5) 0.018(5) 0.001(3)
C031 0.061(6) 0.105(8) 0.108(9) -0.044(8) -0.040(6) 0.019(5)
C032 0.054(5) 0.131(10) 0.106(9) -0.057(8) 0.021(6) -0.008(6)
C033 0.084(9) 0.208(18) 0.092(9) 0.100(12) -0.018(8) -0.051(10)
N034 0.142(11) 0.179(13) 0.127(11) -0.052(10) -0.085(9) 0.041(9)
C1 0.201(18) 0.074(8) 0.158(15) 0.033(10) -0.036(15) -0.003(10)
N2 0.125(12) 0.39(3) 0.060(7) 0.071(12) 0.003(8) -0.041(13)

loop_
_atom_type_symbol
_atom_type_description
_atom_type_scat_dispersion_real
_atom_type_scat_dispersion_imag
_atom_type_scat_source
C C 0.0181 0.0091 'International Tables Vol C Tables 4.2.6.8 and 6.1.1.4'
H H 0.0000 0.0000 'International Tables Vol C Tables 4.2.6.8 and 6.1.1.4'
F F 0.0727 0.0534 'International Tables Vol C Tables 4.2.6.8 and 6.1.1.4'
Fe Fe -1.1336 3.1974 'International Tables Vol C Tables 4.2.6.8 and 6.1.1.4'
N N 0.0311 0.0180 'International Tables Vol C Tables 4.2.6.8 and 6.1.1.4'
P P 0.2955 0.4335 'International Tables Vol C Tables 4.2.6.8 and 6.1.1.4'

loop_
_geom_angle_atom_site_label_1
_geom_angle_atom_site_label_2
_geom_angle_atom_site_label_3
_geom_angle
N007 Fe01 N008 81.17(19)
N007 Fe01 N00C 99.50(19)
N007 Fe01 N00H 98.1(2)
N007 Fe01 N00L 80.81(19)
N008 Fe01 N00L 162.0(2)
N00C Fe01 N008 92.75(18)
N00C Fe01 N00L 90.69(18)
N00D Fe01 N007 178.8(2)
N00D Fe01 N008 98.06(19)
N00D Fe01 N00C 81.4(2)
N00D Fe01 N00H 81.1(2)
N00D Fe01 N00L 99.95(19)
N00H Fe01 N008 89.97(18)
N00H Fe01 N00C 162.4(2)
N00H Fe01 N00L 92.07(18)
N00A Fe02 N00B 162.4(2)
N00E Fe02 N00A 81.3(2)
N00E Fe02 N00B 81.12(19)
N00E Fe02 N00F 179.5(2)
N00E Fe02 N00I 99.4(2)
N00E Fe02 N00W 98.4(2)
N00F Fe02 N00A 98.7(2)
N00F Fe02 N00B 98.9(2)
N00F Fe02 N00I 81.1(2)
N00F Fe02 N00W 81.1(2)
N00I Fe02 N00A 91.36(19)
N00I Fe02 N00B 90.57(19)
N00I Fe02 N00W 162.2(2)
N00W Fe02 N00A 90.74(18)
N00W Fe02 N00B 92.76(18)
F00J P003 F009 179.8(3)
F010 P003 F009 89.1(3)
F010 P003 F00J 91.1(3)
F010 P003 F012 179.7(5)
F012 P003 F009 91.0(3)
F012 P003 F00J 88.8(3)
F01U P003 F009 88.7(3)
F01U P003 F00J 91.2(4)
F01U P003 F010 89.2(4)
F01U P003 F012 91.1(5)
F02S P003 F009 89.1(3)
F02S P003 F00J 91.0(4)
F02S P003 F010 90.5(5)
F02S P003 F012 89.3(5)
F02S P003 F01U 177.7(4)
F01N P004 F01W 88.5(4)
F01N P004 F02C 178.3(7)
F02C P004 F01W 92.0(4)
F02E P004 F01N 91.5(4)
F02E P004 F01W 178.0(6)
F02E P004 F02C 88.0(4)
F02Y P004 F01N 88.2(6)
F02Y P004 F01W 91.3(6)
F02Y P004 F02C 93.4(7)
F02Y P004 F02E 86.7(6)
F02Y P004 F02Z 177.4(7)
F02Z P004 F01N 92.5(7)
F02Z P004 F01W 86.2(6)
F02Z P004 F02C 85.9(7)
F02Z P004 F02E 95.8(6)
F00R P005 F022 179.4(4)
F02F P005 F00R 87.8(4)
F02F P005 F022 91.7(4)
F02F P005 F02O 88.3(6)
F02F P005 F02V 176.7(6)
F02I P005 F00R 88.1(4)
F02I P005 F022 92.2(4)
F02I P005 F02F 95.4(7)
F02I P005 F02O 176.1(7)
F02I P005 F02V 87.6(6)
F02O P005 F00R 90.8(4)
F02O P005 F022 88.8(4)
F02O P005 F02V 88.6(6)
F02V P005 F00R 93.6(4)
F02V P005 F022 86.9(4)
F00G P006 F00K 89.9(3)
F00G P006 F00N 88.9(3)
F00G P006 F00Q 89.3(3)
F00G P006 F00T 91.6(3)
F00G P006 F01P 178.8(4)
F00N P006 F00K 178.8(4)
F00Q P006 F00K 90.5(3)
F00Q P006 F00N 89.5(3)
F00Q P006 F00T 178.5(4)
F00T P006 F00K 90.6(3)
F00T P006 F00N 89.4(3)
F01P P006 F00K 89.3(3)
F01P P006 F00N 91.9(4)
F01P P006 F00Q 89.8(4)
F01P P006 F00T 89.4(4)
C013 N007 Fe01 119.6(4)
C013 N007 C018 121.5(5)
C018 N007 Fe01 118.9(4)
C00P N008 Fe01 114.0(4)
C017 N008 Fe01 127.6(4)
C017 N008 C00P 118.3(5)
C00O N00A Fe02 114.7(4)
C00S N00A Fe02 127.5(4)
C00S N00A C00O 117.8(5)
C015 N00B Fe02 113.4(4)
C01E N00B Fe02 128.0(4)
C01E N00B C015 118.4(5)
C014 N00C Fe01 113.9(4)
C01I N00C Fe01 127.3(4)
C01I N00C C014 118.8(5)
C016 N00D Fe01 119.3(4)
C016 N00D C019 121.1(5)
C019 N00D Fe01 119.5(4)
C00V N00E Fe02 119.4(4)
C011 N00E Fe02 119.6(4)
C011 N00E C00V 121.1(5)
C01F N00F Fe02 119.0(4)
C01G N00F Fe02 119.9(5)
C01G N00F C01F 121.0(6)
C00X N00H Fe01 114.4(4)
C01Q N00H Fe01 127.0(4)
C01Q N00H C00X 118.6(5)
C01S N00I Fe02 113.9(5)
C026 N00I Fe02 127.7(5)
C026 N00I C01S 118.4(6)
C00U N00L Fe01 114.2(4)
C01J N00L Fe01 127.3(4)
C01J N00L C00U 118.5(5)
C00Z C00M H00M 119.9
C00Z C00M C01D 120.1(6)
C01D C00M H00M 119.9
N00A C00O C00V 113.1(5)
N00A C00O C01H 121.8(5)
C01H C00O C00V 125.0(6)
N008 C00P C018 113.4(5)
N008 C00P C01M 122.0(5)
C01M C00P C018 124.6(5)
N00A C00S H00S 118.4
N00A C00S C00Y 123.2(6)
C00Y C00S H00S 118.4
N00L C00U C013 114.0(5)
N00L C00U C01X 121.2(5)
C01X C00U C013 124.7(5)
N00E C00V C00O 111.5(5)
N00E C00V C01C 120.3(5)
C01C C00V C00O 128.2(5)
C01R N00W Fe02 127.9(4)
C01R N00W C024 117.9(5)
C024 N00W Fe02 114.2(4)
N00H C00X C016 113.7(5)
N00H C00X C01V 121.3(6)
C01V C00X C016 125.1(6)
C00S C00Y H00Y 120.8
C00S C00Y C02G 118.4(6)
C02G C00Y H00Y 120.8
C00M C00Z H00Z 120.6
C00M C00Z C018 118.9(6)
C018 C00Z H00Z 120.6
N00E C011 C015 111.4(5)
N00E C011 C02A 120.7(5)
C02A C011 C015 127.9(5)
N007 C013 C00U 111.3(5)
N007 C013 C01D 120.0(5)
C01D C013 C00U 128.6(5)
N00C C014 C019 114.3(5)
N00C C014 C01A 121.1(6)
C01A C014 C019 124.5(6)
N00B C015 C011 114.4(5)
N00B C015 C01L 120.3(5)
C01L C015 C011 125.3(5)
N00D C016 C00X 111.5(5)
N00D C016 C01Z 121.2(6)
C01Z C016 C00X 127.3(5)
N008 C017 H017 118.9
N008 C017 C025 122.2(6)
C025 C017 H017 118.9
N007 C018 C00P 112.2(5)
N007 C018 C00Z 120.2(5)
C00Z C018 C00P 127.5(5)
N00D C019 C014 110.9(5)
N00D C019 C023 120.4(6)
C023 C019 C014 128.7(6)
C014 C01A H01A 120.5
C02B C01A C014 119.1(7)
C02B C01A H01A 120.5
C01M C01B H01B 120.1
C025 C01B H01B 120.1
C025 C01B C01M 119.7(6)
C00V C01C H01C 120.7
C00V C01C C01T 118.7(6)
C01T C01C H01C 120.7
C00M C01D H01D 120.4
C013 C01D C00M 119.2(6)
C013 C01D H01D 120.4
N00B C01E H01E 118.4
N00B C01E C01Y 123.3(6)
C01Y C01E H01E 118.4
N00F C01F C024 112.4(5)
N00F C01F C02H 120.2(7)
C02H C01F C024 127.4(7)
N00F C01G C01S 110.8(6)
N00F C01G C02N 120.5(8)
C02N C01G C01S 128.7(7)
C00O C01H H01H 120.3
C02G C01H C00O 119.4(6)
C02G C01H H01H 120.3
N00C C01I H01I 119.0
N00C C01I C01O 122.0(6)
C01O C01I H01I 119.0
N00L C01J H01J 118.2
N00L C01J C021 123.5(6)
C021 C01J H01J 118.2
C01L C01K H01K 120.8
C01L C01K C01Y 118.4(6)
C01Y C01K H01K 120.8
C015 C01L H01L 119.6
C01K C01L C015 120.9(6)
C01K C01L H01L 119.6
C00P C01M H01M 121.0
C01B C01M C00P 118.0(6)
C01B C01M H01M 121.0
C01I C01O H01O 120.5
C01I C01O C02B 119.1(7)
C02B C01O H01O 120.5
N00H C01Q H01Q 118.6
N00H C01Q C02J 122.9(6)
C02J C01Q H01Q 118.6
N00W C01R H01R 118.6
N00W C01R C029 122.9(7)
C029 C01R H01R 118.6
N00I C01S C01G 114.2(5)
N00I C01S C02W 121.3(8)
C02W C01S C01G 124.5(8)
C01C C01T H01T 119.6
C02A C01T C01C 120.8(6)
C02A C01T H01T 119.6
C00X C01V H01V 120.4
C02Q C01V C00X 119.2(6)
C02Q C01V H01V 120.4
C00U C01X H01X 120.3
C00U C01X C020 119.5(6)
C020 C01X H01X 120.3
C01E C01Y C01K 118.7(6)
C01E C01Y H01Y 120.7
C01K C01Y H01Y 120.7
C016 C01Z H01Z 121.2
C016 C01Z C027 117.7(6)
C027 C01Z H01Z 121.2
C01X C020 H020 120.4
C021 C020 C01X 119.2(6)
C021 C020 H020 120.4
C01J C021 H021 121.0
C020 C021 C01J 118.1(6)
C020 C021 H021 121.0
C019 C023 H023 120.6
C019 C023 C027 118.9(7)
C027 C023 H023 120.6
N00W C024 C01F 113.2(5)
C028 C024 N00W 121.8(6)
C028 C024 C01F 125.0(6)
C017 C025 H025 120.2
C01B C025 C017 119.7(6)
C01B C025 H025 120.2
N00I C026 H026 118.8
N00I C026 C030 122.4(8)
C030 C026 H026 118.8
C01Z C027 H027 119.6
C023 C027 C01Z 120.8(6)
C023 C027 H027 119.6
C024 C028 H028 120.7
C024 C028 C02K 118.5(6)
C02K C028 H028 120.7
C01R C029 H029 120.2
C02K C029 C01R 119.6(7)
C02K C029 H029 120.2
C011 C02A H02A 120.8
C01T C02A C011 118.4(6)
C01T C02A H02A 120.8
C01A C02B C01O 119.9(6)
C01A C02B H02B 120.1
C01O C02B H02B 120.1
C00Y C02G H02G 120.3
C01H C02G C00Y 119.3(5)
C01H C02G H02G 120.3
C01F C02H H02H 121.0
C02U C02H C01F 118.1(9)
C02U C02H H02H 121.0
C01Q C02J H02J 120.9
C02Q C02J C01Q 118.2(6)
C02Q C02J H02J 120.9
C028 C02K H02K 120.3
C029 C02K C028 119.3(6)
C029 C02K H02K 120.3
N02D C02M C02T 179.6(13)
C01G C02N H02N 120.7
C02U C02N C01G 118.6(8)
C02U C02N H02N 120.7
N02L C02P C02X 177.3(14)
C01V C02Q H02Q 120.0
C02J C02Q C01V 119.9(6)
C02J C02Q H02Q 120.0
C02W C02R H02R 120.3
C02W C02R C030 119.3(7)
C030 C02R H02R 120.3
C02M C02T H02C 109.5
C02M C02T H02D 109.5
C02M C02T H02E 109.5
H02C C02T H02D 109.5
H02C C02T H02E 109.5
H02D C02T H02E 109.5
C02H C02U H02U 119.2
C02N C02U C02H 121.6(8)
C02N C02U H02U 119.2
C01S C02W H02W 120.1
C02R C02W C01S 119.7(9)
C02R C02W H02W 120.1
C02P C02X H02F 109.5
C02P C02X H02I 109.5
C02P C02X H02L 109.5
H02F C02X H02I 109.5
H02F C02X H02L 109.5
H02I C02X H02L 109.5
C026 C030 C02R 118.8(8)
C026 C030 H030 120.6
C02R C030 H030 120.6
N034 C031 C032 179.3(14)
C031 C032 H03A 109.5
C031 C032 H03B 109.5
C031 C032 H03C 109.5
H03A C032 H03B 109.5
H03A C032 H03C 109.5
H03B C032 H03C 109.5
N2 C033 C1 171.1(17)
C033 C1 H1A 109.5
C033 C1 H1B 109.5
C033 C1 H1C 109.5
H1A C1 H1B 109.5
H1A C1 H1C 109.5
H1B C1 H1C 109.5

loop_
_geom_bond_atom_site_label_1
_geom_bond_atom_site_label_2
_geom_bond_distance
Fe01 N007 1.882(4)
Fe01 N008 1.976(4)
Fe01 N00C 1.973(4)
Fe01 N00D 1.880(5)
Fe01 N00H 1.971(4)
Fe01 N00L 1.981(4)
Fe02 N00A 1.979(4)
Fe02 N00B 1.987(4)
Fe02 N00E 1.885(5)
Fe02 N00F 1.891(5)
Fe02 N00I 1.976(4)
Fe02 N00W 1.978(5)
P003 F009 1.597(4)
P003 F00J 1.595(4)
P003 F010 1.568(5)
P003 F012 1.569(5)
P003 F01U 1.559(6)
P003 F02S 1.559(6)
P004 F01N 1.548(6)
P004 F01W 1.562(6)
P004 F02C 1.560(6)
P004 F02E 1.540(6)
P004 F02Y 1.524(8)
P004 F02Z 1.525(9)
P005 F00R 1.561(5)
P005 F022 1.586(6)
P005 F02F 1.541(7)
P005 F02I 1.535(8)
P005 F02O 1.543(7)
P005 F02V 1.551(8)
P006 F00G 1.573(5)
P006 F00K 1.614(6)
P006 F00N 1.607(6)
P006 F00Q 1.585(5)
P006 F00T 1.592(5)
P006 F01P 1.581(6)
N007 C013 1.348(7)
N007 C018 1.349(7)
N008 C00P 1.368(7)
N008 C017 1.345(7)
N00A C00O 1.370(7)
N00A C00S 1.324(7)
N00B C015 1.373(7)
N00B C01E 1.326(7)
N00C C014 1.367(7)
N00C C01I 1.338(7)
N00D C016 1.349(8)
N00D C019 1.357(8)
N00E C00V 1.358(7)
N00E C011 1.351(7)
N00F C01F 1.347(8)
N00F C01G 1.337(8)
N00H C00X 1.360(7)
N00H C01Q 1.341(8)
N00I C01S 1.361(9)
N00I C026 1.331(9)
N00L C00U 1.357(7)
N00L C01J 1.329(7)
C00M H00M 0.9500
C00M C00Z 1.377(9)
C00M C01D 1.389(9)
C00O C00V 1.481(8)
C00O C01H 1.373(8)
C00P C018 1.456(8)
C00P C01M 1.400(8)
C00S H00S 0.9500
C00S C00Y 1.380(8)
C00U C013 1.463(8)
C00U C01X 1.382(8)
C00V C01C 1.384(9)
N00W C01R 1.333(8)
N00W C024 1.379(8)
C00X C016 1.463(8)
C00X C01V 1.390(8)
C00Y H00Y 0.9500
C00Y C02G 1.387(9)
C00Z H00Z 0.9500
C00Z C018 1.392(8)
C011 C015 1.458(8)
C011 C02A 1.386(8)
C013 C01D 1.384(8)
C014 C019 1.466(9)
C014 C01A 1.400(9)
C015 C01L 1.393(8)
C016 C01Z 1.381(8)
C017 H017 0.9500
C017 C025 1.380(8)
C019 C023 1.377(9)
C01A H01A 0.9500
C01A C02B 1.359(10)
C01B H01B 0.9500
C01B C01M 1.391(9)
C01B C025 1.373(9)
C01C H01C 0.9500
C01C C01T 1.385(9)
C01D H01D 0.9500
C01E H01E 0.9500
C01E C01Y 1.385(8)
C01F C024 1.458(9)
C01F C02H 1.395(9)
C01G C01S 1.483(11)
C01G C02N 1.385(11)
C01H H01H 0.9500
C01H C02G 1.366(9)
C01I H01I 0.9500
C01I C01O 1.382(9)
C01J H01J 0.9500
C01J C021 1.386(8)
C01K H01K 0.9500
C01K C01L 1.360(9)
C01K C01Y 1.394(9)
C01L H01L 0.9500
C01M H01M 0.9500
C01O H01O 0.9500
C01O C02B 1.387(10)
C01Q H01Q 0.9500
C01Q C02J 1.391(8)
C01R H01R 0.9500
C01R C029 1.386(9)
C01S C02W 1.385(9)
C01T H01T 0.9500
C01T C02A 1.385(9)
C01V H01V 0.9500
C01V C02Q 1.382(10)
C01X H01X 0.9500
C01X C020 1.390(9)
C01Y H01Y 0.9500
C01Z H01Z 0.9500
C01Z C027 1.402(10)
C020 H020 0.9500
C020 C021 1.378(9)
C021 H021 0.9500
C023 H023 0.9500
C023 C027 1.382(10)
C024 C028 1.379(9)
C025 H025 0.9500
C026 H026 0.9500
C026 C030 1.382(10)
C027 H027 0.9500
C028 H028 0.9500
C028 C02K 1.410(10)
C029 H029 0.9500
C029 C02K 1.355(10)
C02A H02A 0.9500
C02B H02B 0.9500
N02D C02M 1.119(11)
C02G H02G 0.9500
C02H H02H 0.9500
C02H C02U 1.364(13)
C02J H02J 0.9500
C02J C02Q 1.377(10)
C02K H02K 0.9500
N02L C02P 1.100(13)
C02M C02T 1.421(11)
C02N H02N 0.9500
C02N C02U 1.359(14)
C02P C02X 1.434(15)
C02Q H02Q 0.9500
C02R H02R 0.9500
C02R C02W 1.354(14)
C02R C030 1.384(14)
C02T H02C 0.9800
C02T H02D 0.9800
C02T H02E 0.9800
C02U H02U 0.9500
C02W H02W 0.9500
C02X H02F 0.9800
C02X H02I 0.9800
C02X H02L 0.9800
C030 H030 0.9500
C031 C032 1.412(16)
C031 N034 1.127(17)
C032 H03A 0.9800
C032 H03B 0.9800
C032 H03C 0.9800
C033 C1 1.43(2)
C033 N2 1.16(2)
C1 H1A 0.9800
C1 H1B 0.9800
C1 H1C 0.9800
